data_7125073
loop_
_publ_author_name
'Jost, Maximilian'
'Finger, Lars H.'
'Sundermeyer, J\"org'
'von H\"anisch, Carsten'

_publ_section_title
;
 Simple access to ionic liquids and organic salts containing the
 phosphaethynolate (PCO(-)) and Zintl (Sb11(3-)) anions.
;
_journal_issue 78
_journal_name_full 'Chemical communications (Cambridge, England)'
_journal_page_first 11646
_journal_page_last 11648
_journal_paper_doi 10.1039/c6cc06620h
_journal_volume 52
_journal_year 2016
_chemical_formula_moiety '3(C13 H30 P), Sb11'
_chemical_formula_sum 'C39 H90 P3 Sb11'
_chemical_formula_weight 1991.26
_space_group_crystal_system monoclinic
_space_group_IT_number 9
_space_group_name_Hall 'C -2yc'
_space_group_name_H-M_alt 'C 1 c 1'
_atom_sites_solution_hydrogens geom
_audit_creation_date 2016-02-18
_audit_creation_method
;
Olex2 1.2
(compiled 2015.09.30 svn.r3233 for OlexSys, GUI svn.r5103)
;
_audit_update_record
;
2016-02-18 deposited with the CCDC.
2016-08-22 downloaded from the CCDC.
;
_cell_angle_alpha 90
_cell_angle_beta 123.210(4)
_cell_angle_gamma 90
_cell_formula_units_Z 4
_cell_length_a 31.443(2)
_cell_length_b 11.2133(7)
_cell_length_c 21.6617(11)
_cell_measurement_reflns_used 8794
_cell_measurement_temperature 100.15
_cell_measurement_theta_max 24.65
_cell_measurement_theta_min 1.49
_cell_volume 6390.0(7)
_computing_molecular_graphics 'Olex2 (Dolomanov et al., 2009)'
_computing_publication_material 'Olex2 (Dolomanov et al., 2009)'
_computing_structure_refinement 'ShelXL (Sheldrick, 2015)'
_diffrn_ambient_temperature 100.15
_diffrn_measured_fraction_theta_full 0.999
_diffrn_measured_fraction_theta_max 0.989
_diffrn_measurement_device_type 'STOE IPDS 2'
_diffrn_measurement_method rotational
_diffrn_radiation_type MoK\a
_diffrn_radiation_wavelength 0.71073
_diffrn_reflns_av_R_equivalents 0.1463
_diffrn_reflns_av_unetI/netI 0.1957
_diffrn_reflns_Laue_measured_fraction_full 0.999
_diffrn_reflns_Laue_measured_fraction_max 0.989
_diffrn_reflns_limit_h_max 38
_diffrn_reflns_limit_h_min -39
_diffrn_reflns_limit_k_max 14
_diffrn_reflns_limit_k_min -13
_diffrn_reflns_limit_l_max 27
_diffrn_reflns_limit_l_min -26
_diffrn_reflns_number 29052
_diffrn_reflns_point_group_measured_fraction_full 0.900
_diffrn_reflns_point_group_measured_fraction_max 0.882
_diffrn_reflns_theta_full 25.000
_diffrn_reflns_theta_max 26.827
_diffrn_reflns_theta_min 1.907
_exptl_absorpt_coefficient_mu 4.667
_exptl_absorpt_correction_T_max 0.8823
_exptl_absorpt_correction_T_min 0.5248
_exptl_absorpt_correction_type multi-scan
_exptl_absorpt_process_details
;
[c.f. r.h. blessing, acta cryst. (1995), a51, 33-38]
;
_exptl_crystal_colour black
_exptl_crystal_colour_primary black
_exptl_crystal_density_diffrn 2.070
_exptl_crystal_description plate
_exptl_crystal_F_000 3720
_exptl_crystal_size_max 0.17
_exptl_crystal_size_mid 0.16
_exptl_crystal_size_min 0.04
_refine_diff_density_max 1.632
_refine_diff_density_min -1.087
_refine_diff_density_rms 0.199
_refine_ls_abs_structure_details
;
 Classical Flack method preferred over Parsons because s.u. lower.
;
_refine_ls_abs_structure_Flack -0.13(10)
_refine_ls_extinction_method none
_refine_ls_goodness_of_fit_ref 0.719
_refine_ls_hydrogen_treatment constr
_refine_ls_matrix_type full
_refine_ls_number_parameters 496
_refine_ls_number_reflns 12094
_refine_ls_number_restraints 386
_refine_ls_restrained_S_all 0.713
_refine_ls_R_factor_all 0.1089
_refine_ls_R_factor_gt 0.0531
_refine_ls_shift/su_max 0.000
_refine_ls_shift/su_mean 0.000
_refine_ls_structure_factor_coef Fsqd
_refine_ls_weighting_details 'w=1/[\s^2^(Fo^2^)+(0.0503P)^2^] where P=(Fo^2^+2Fc^2^)/3'
_refine_ls_weighting_scheme calc
_refine_ls_wR_factor_gt 0.1205
_refine_ls_wR_factor_ref 0.1339
_reflns_Friedel_coverage 0.782
_reflns_Friedel_fraction_full 0.800
_reflns_Friedel_fraction_max 0.775
_reflns_number_gt 5394
_reflns_number_total 12094
_reflns_threshold_expression 'I > 2\s(I)'
_cod_data_source_file c6cc06620h2.cif
_cod_data_source_block mj47
_cod_original_cell_volume 6390.1(7)
_cod_database_code 7125073
_shelxl_version_number 2014-3
_shelx_space_group_comment
;
The symmetry employed for this shelxl refinement is uniquely defined
by the following loop, which should always be used as a source of
symmetry information in preference to the above space-group names.
They are only intended as comments.
;
_shelx_estimated_absorpt_t_max 0.835
_shelx_estimated_absorpt_t_min 0.504
_olex2_refinement_description
;
1. Fixed Uiso
 At 1.2 times of:
  All C(H,H) groups, All C(H,H,H,H) groups
 At 1.5 times of:
  All C(H,H,H) groups
2. Restrained distances
 C12-C13
 1.55 with sigma of 0.02
 C4-C5
 1.55 with sigma of 0.02
 C4-C5A
 1.55 with sigma of 0.02
 C8-C9
 1.55 with sigma of 0.02
 C8-C9A
 1.55 with sigma of 0.02
 C19-C20
 1.55 with sigma of 0.02
 C21-C22
 1.55 with sigma of 0.02
 C20-C21
 1.55 with sigma of 0.02
 C38-C39
 1.55 with sigma of 0.02
 C7-C9A
 2.6 with sigma of 0.04
3. Rigid bond restraints
 P1, C1, C2, C3, C4, C5, C5A, C6, C7, C8, C9, C9A, C10, C11, C12, C13
 with sigma for 1-2 distances of 0.01 and sigma for 1-3 distances of 0.01
 P2, C14, C15, C16, C17, C18, C19, C20, C21, C22, C23, C24, C25, C26
 with sigma for 1-2 distances of 0.01 and sigma for 1-3 distances of 0.01
 P3, C27, C28, C29, C30, C31, C32, C33, C34, C35, C36, C37, C38, C39
 with sigma for 1-2 distances of 0.01 and sigma for 1-3 distances of 0.01
4. Uiso/Uaniso restraints and constraints
Uanis(C5A) \\sim Ueq: with sigma of 0.1 and sigma for terminal atoms of 0.2
Uanis(C9A) \\sim Ueq: with sigma of 0.02 and sigma for terminal atoms of 0.04
5. Rigid body (RIGU) restrains
 P1, C1, C2, C3, C4, C5, C5A, C6, C7, C8, C9, C9A, C10, C11, C12, C13
 with sigma for 1-2 distances of 0.004 and sigma for 1-3 distances of 0.004
 P2, C14, C15, C16, C17, C18, C19, C20, C21, C22, C23, C24, C25, C26
 with sigma for 1-2 distances of 0.004 and sigma for 1-3 distances of 0.004
 P3, C27, C28, C29, C30, C31, C32, C33, C34, C35, C36, C37, C38, C39
 with sigma for 1-2 distances of 0.004 and sigma for 1-3 distances of 0.004
6. Same fragment restrains
{C6, C7, C8, C9} sigma for 1-2: 0.02, 1-3: 0.04
as
{C10, C11, C12, C13}
{C15, C16, C17, C18} sigma for 1-2: 0.02, 1-3: 0.04
as
{C19, C20, C21, C22}
7. Others
 Fixed Sof: H4AA(0.7) H4AB(0.7) H4BC(0.3) H4BD(0.3) C5(0.7) H5A(0.7) H5B(0.7)
 H5C(0.7) C5A(0.3) H5AA(0.3) H5AB(0.3) H5AC(0.3) H8AA(0.7) H8AB(0.7) H8BC(0.3)
 H8BD(0.3) C9(0.7) H9A(0.7) H9B(0.7) H9C(0.7) C9A(0.3) H9AA(0.3) H9AB(0.3)
 H9AC(0.3)
8.a Secondary CH2 refined with riding coordinates:
 C2(H2A,H2B), C3(H3A,H3B), C4(H4AA,H4AB), C4(H4BC,H4BD), C6(H6A,H6B), C7(H7A,
 H7B), C8(H8AA,H8AB), C8(H8BC,H8BD), C10(H10A,H10B), C11(H11A,H11B), C12(H12A,
 H12B), C15(H15A,H15B), C16(H16A,H16B), C17(H17A,H17B), C19(H19A,H19B),
 C20(H20A,H20B), C21(H21A,H21B), C23(H23A,H23B), C24(H24A,H24B), C25(H25A,H25B),
  C28(H28A,H28B), C29(H29A,H29B), C30(H30A,H30B), C32(H32A,H32B), C33(H33A,
 H33B), C34(H34A,H34B), C36(H36A,H36B), C37(H37A,H37B), C38(H38A,H38B)
8.b Me refined with riding coordinates:
 C1(H1A,H1B,H1C), C5(H5A,H5B,H5C), C5A(H5AA,H5AB,H5AC), C9(H9A,H9B,H9C),
 C9A(H9AA,H9AB,H9AC), C13(H13A,H13B,H13C), C14(H14A,H14B,H14C), C18(H18A,H18B,
 H18C), C22(H22A,H22B,H22C), C26(H26A,H26B,H26C), C27(H27A,H27B,H27C), C31(H31A,
 H31B,H31C), C35(H35A,H35B,H35C), C39(H39A,H39B,H39C)
;
_olex2_submission_special_instructions 'No special instructions were received'

loop_
_space_group_symop_operation_xyz
'x, y, z'
'x, -y, z+1/2'
'x+1/2, y+1/2, z'
'x+1/2, -y+1/2, z+1/2'

loop_
_atom_site_label
_atom_site_type_symbol
_atom_site_fract_x
_atom_site_fract_y
_atom_site_fract_z
_atom_site_U_iso_or_equiv
_atom_site_adp_type
_atom_site_occupancy
_atom_site_site_symmetry_order
_atom_site_calc_flag
_atom_site_refinement_flags_posn
_atom_site_refinement_flags_adp
_atom_site_refinement_flags_occupancy
_atom_site_disorder_assembly
_atom_site_disorder_group
C1 C 0.7639(12) 0.913(2) 0.6977(16) 0.072(7) Uani 1 1 d . U . . .
H1A H 0.7966 0.9150 0.7021 0.108 Uiso 1 1 calc R . . . .
H1B H 0.7363 0.9060 0.6456 0.108 Uiso 1 1 calc R . . . .
H1C H 0.7597 0.9872 0.7179 0.108 Uiso 1 1 calc R . . . .
C2 C 0.7021(13) 0.782(3) 0.741(2) 0.085(6) Uani 1 1 d . U . . .
H2A H 0.7031 0.7155 0.7718 0.103 Uiso 1 1 calc R . . . .
H2B H 0.6976 0.8571 0.7613 0.103 Uiso 1 1 calc R . . . .
C3 C 0.6603(13) 0.767(3) 0.669(2) 0.088(8) Uani 1 1 d . U . . .
H3A H 0.6615 0.6870 0.6503 0.106 Uiso 1 1 calc R . . . .
H3B H 0.6610 0.8276 0.6360 0.106 Uiso 1 1 calc R . . . .
C4 C 0.6082(14) 0.781(3) 0.668(2) 0.108(10) Uani 1 1 d D U . . .
H4AA H 0.6098 0.7346 0.7079 0.130 Uiso 0.7 1 calc R . P A 1
H4AB H 0.6011 0.8659 0.6722 0.130 Uiso 0.7 1 calc R . P A 1
H4BC H 0.5972 0.7043 0.6771 0.130 Uiso 0.3 1 calc R . P B 2
H4BD H 0.6121 0.8410 0.7044 0.130 Uiso 0.3 1 calc R . P B 2
C5 C 0.569(2) 0.731(7) 0.592(3) 0.16(3) Uani 0.7 1 d D U P C 1
H5A H 0.5351 0.7339 0.5844 0.239 Uiso 0.7 1 calc R . P C 1
H5B H 0.5687 0.7776 0.5539 0.239 Uiso 0.7 1 calc R . P C 1
H5C H 0.5773 0.6475 0.5893 0.239 Uiso 0.7 1 calc R . P C 1
C5A C 0.571(4) 0.825(11) 0.588(4) 0.11(3) Uani 0.3 1 d D U P C 2
H5AA H 0.5375 0.8376 0.5793 0.167 Uiso 0.3 1 calc R . P C 2
H5AB H 0.5837 0.9000 0.5805 0.167 Uiso 0.3 1 calc R . P C 2
H5AC H 0.5689 0.7647 0.5534 0.167 Uiso 0.3 1 calc R . P C 2
C6 C 0.8197(12) 0.812(3) 0.8506(15) 0.086(7) Uani 1 1 d D U . . .
H6A H 0.8083 0.8633 0.8759 0.103 Uiso 1 1 calc R . . . .
H6B H 0.8289 0.7333 0.8757 0.103 Uiso 1 1 calc R . . . .
C7 C 0.8668(15) 0.866(4) 0.860(2) 0.138(12) Uani 1 1 d D U . . .
H7A H 0.8586 0.9466 0.8374 0.165 Uiso 1 1 calc R . . . .
H7B H 0.8782 0.8165 0.8338 0.165 Uiso 1 1 calc R . . . .
C8 C 0.9096(16) 0.875(5) 0.942(2) 0.169(17) Uani 1 1 d D U . . .
H8AA H 0.9423 0.8475 0.9499 0.203 Uiso 0.7 1 calc R . P D 1
H8AB H 0.9138 0.9587 0.9592 0.203 Uiso 0.7 1 calc R . P D 1
H8BC H 0.9303 0.9465 0.9475 0.203 Uiso 0.3 1 calc R . P E 2
H8BD H 0.9318 0.8049 0.9540 0.203 Uiso 0.3 1 calc R . P E 2
C9 C 0.892(3) 0.795(6) 0.980(3) 0.16(2) Uani 0.7 1 d D U P F 1
H9A H 0.9179 0.7953 1.0337 0.240 Uiso 0.7 1 calc R . P F 1
H9B H 0.8599 0.8234 0.9710 0.240 Uiso 0.7 1 calc R . P F 1
H9C H 0.8882 0.7130 0.9617 0.240 Uiso 0.7 1 calc R . P F 1
C9A C 0.895(4) 0.884(17) 0.999(4) 0.16(3) Uani 0.3 1 d D U P F 2
H9AA H 0.9264 0.8895 1.0482 0.238 Uiso 0.3 1 calc R . P F 2
H9AB H 0.8745 0.9554 0.9889 0.238 Uiso 0.3 1 calc R . P F 2
H9AC H 0.8761 0.8131 0.9955 0.238 Uiso 0.3 1 calc R . P F 2
C10 C 0.7719(11) 0.649(2) 0.7136(15) 0.066(6) Uani 1 1 d D U . . .
H10A H 0.7685 0.5827 0.7409 0.079 Uiso 1 1 calc R . . . .
H10B H 0.7439 0.6406 0.6612 0.079 Uiso 1 1 calc R . . . .
C11 C 0.8216(11) 0.632(2) 0.7188(16) 0.071(7) Uani 1 1 d D U . . .
H11A H 0.8503 0.6340 0.7712 0.085 Uiso 1 1 calc R . . . .
H11B H 0.8263 0.6981 0.6927 0.085 Uiso 1 1 calc R . . . .
C12 C 0.8208(11) 0.514(2) 0.6844(16) 0.074(7) Uani 1 1 d D U . . .
H12A H 0.8150 0.4485 0.7098 0.089 Uiso 1 1 calc R . . . .
H12B H 0.7923 0.5131 0.6319 0.089 Uiso 1 1 calc R . . . .
C13 C 0.8704(11) 0.492(3) 0.6900(18) 0.088(9) Uani 1 1 d D U . . .
H13A H 0.8689 0.4152 0.6675 0.132 Uiso 1 1 calc R . . . .
H13B H 0.8759 0.5560 0.6642 0.132 Uiso 1 1 calc R . . . .
H13C H 0.8985 0.4915 0.7421 0.132 Uiso 1 1 calc R . . . .
C14 C 0.6431(17) 0.232(3) 0.378(2) 0.106(9) Uani 1 1 d . U . . .
H14A H 0.6063 0.2429 0.3454 0.159 Uiso 1 1 calc R . . . .
H14B H 0.6605 0.3012 0.3741 0.159 Uiso 1 1 calc R . . . .
H14C H 0.6531 0.1598 0.3633 0.159 Uiso 1 1 calc R . . . .
C15 C 0.6475(16) 0.345(3) 0.498(2) 0.127(10) Uani 1 1 d D U . . .
H15A H 0.6531 0.3258 0.5469 0.152 Uiso 1 1 calc R . . . .
H15B H 0.6734 0.4054 0.5074 0.152 Uiso 1 1 calc R . . . .
C16 C 0.5960(17) 0.403(4) 0.452(2) 0.136(14) Uani 1 1 d D U . . .
H16A H 0.5697 0.3404 0.4336 0.163 Uiso 1 1 calc R . . . .
H16B H 0.5933 0.4407 0.4086 0.163 Uiso 1 1 calc R . . . .
C17 C 0.5842(16) 0.500(3) 0.492(2) 0.122(12) Uani 1 1 d D U . . .
H17A H 0.5770 0.4612 0.5269 0.146 Uiso 1 1 calc R . . . .
H17B H 0.6137 0.5536 0.5209 0.146 Uiso 1 1 calc R . . . .
C18 C 0.5394(18) 0.568(4) 0.435(3) 0.157(18) Uani 1 1 d D U . . .
H18A H 0.5309 0.6291 0.4592 0.236 Uiso 1 1 calc R . . . .
H18B H 0.5469 0.6052 0.4017 0.236 Uiso 1 1 calc R . . . .
H18C H 0.5104 0.5132 0.4076 0.236 Uiso 1 1 calc R . . . .
C19 C 0.6336(12) 0.090(3) 0.4823(18) 0.102(8) Uani 1 1 d D U . . .
H19A H 0.6582 0.0235 0.4968 0.122 Uiso 1 1 calc R . . . .
H19B H 0.6318 0.1076 0.5256 0.122 Uiso 1 1 calc R . . . .
C20 C 0.5817(11) 0.044(3) 0.4209(18) 0.093(9) Uani 1 1 d D U . . .
H20A H 0.5840 0.0166 0.3795 0.111 Uiso 1 1 calc R . . . .
H20B H 0.5573 0.1114 0.4027 0.111 Uiso 1 1 calc R . . . .
C21 C 0.5608(12) -0.058(2) 0.4441(17) 0.086(8) Uani 1 1 d D U . . .
H21A H 0.5875 -0.1195 0.4702 0.104 Uiso 1 1 calc R . . . .
H21B H 0.5524 -0.0267 0.4790 0.104 Uiso 1 1 calc R . . . .
C22 C 0.5144(16) -0.114(4) 0.380(2) 0.152(18) Uani 1 1 d D U . . .
H22A H 0.5024 -0.1781 0.3969 0.229 Uiso 1 1 calc R . . . .
H22B H 0.4877 -0.0533 0.3542 0.229 Uiso 1 1 calc R . . . .
H22C H 0.5227 -0.1460 0.3454 0.229 Uiso 1 1 calc R . . . .
C23 C 0.7223(17) 0.200(4) 0.507(3) 0.128(9) Uani 1 1 d . U . . .
H23A H 0.7258 0.1343 0.4795 0.154 Uiso 1 1 calc R . . . .
H23B H 0.7334 0.2730 0.4933 0.154 Uiso 1 1 calc R . . . .
C24 C 0.7572(19) 0.182(5) 0.574(3) 0.159(14) Uani 1 1 d . U . . .
H24A H 0.7414 0.1320 0.5936 0.191 Uiso 1 1 calc R . . . .
H24B H 0.7639 0.2602 0.5983 0.191 Uiso 1 1 calc R . . . .
C25 C 0.815(2) 0.121(4) 0.607(3) 0.165(17) Uani 1 1 d . U . . .
H25A H 0.8383 0.1370 0.6609 0.198 Uiso 1 1 calc R . . . .
H25B H 0.8126 0.0333 0.5996 0.198 Uiso 1 1 calc R . . . .
C26 C 0.831(2) 0.168(4) 0.573(4) 0.18(2) Uani 1 1 d . U . . .
H26A H 0.8652 0.1363 0.5901 0.267 Uiso 1 1 calc R . . . .
H26B H 0.8082 0.1514 0.5202 0.267 Uiso 1 1 calc R . . . .
H26C H 0.8338 0.2545 0.5811 0.267 Uiso 1 1 calc R . . . .
C27 C 0.5295(11) 0.626(3) 0.1321(17) 0.084(7) Uani 1 1 d . U . . .
H27A H 0.5321 0.5945 0.1763 0.125 Uiso 1 1 calc R . . . .
H27B H 0.5174 0.5623 0.0949 0.125 Uiso 1 1 calc R . . . .
H27C H 0.5630 0.6531 0.1450 0.125 Uiso 1 1 calc R . . . .
C28 C 0.5100(10) 0.865(3) 0.1628(17) 0.074(6) Uani 1 1 d . U . . .
H28A H 0.5124 0.8329 0.2073 0.088 Uiso 1 1 calc R . . . .
H28B H 0.5451 0.8814 0.1767 0.088 Uiso 1 1 calc R . . . .
C29 C 0.4817(13) 0.984(3) 0.1436(19) 0.089(8) Uani 1 1 d . U . . .
H29A H 0.4464 0.9686 0.1295 0.106 Uiso 1 1 calc R . . . .
H29B H 0.4800 1.0182 0.1002 0.106 Uiso 1 1 calc R . . . .
C30 C 0.5061(16) 1.075(3) 0.206(2) 0.112(11) Uani 1 1 d . U . . .
H30A H 0.5409 1.0934 0.2196 0.135 Uiso 1 1 calc R . . . .
H30B H 0.5085 1.0412 0.2503 0.135 Uiso 1 1 calc R . . . .
C31 C 0.473(2) 1.194(4) 0.182(3) 0.149(17) Uani 1 1 d . U . . .
H31A H 0.4896 1.2518 0.2229 0.223 Uiso 1 1 calc R . . . .
H31B H 0.4715 1.2285 0.1390 0.223 Uiso 1 1 calc R . . . .
H31C H 0.4390 1.1764 0.1696 0.223 Uiso 1 1 calc R . . . .
C32 C 0.4800(11) 0.806(3) 0.0154(16) 0.073(6) Uani 1 1 d . U . . .
H32A H 0.4573 0.8765 -0.0011 0.088 Uiso 1 1 calc R . . . .
H32B H 0.5141 0.8350 0.0301 0.088 Uiso 1 1 calc R . . . .
C33 C 0.4610(11) 0.726(3) -0.0499(16) 0.075(7) Uani 1 1 d . U . . .
H33A H 0.4856 0.6598 -0.0356 0.090 Uiso 1 1 calc R . . . .
H33B H 0.4285 0.6901 -0.0621 0.090 Uiso 1 1 calc R . . . .
C34 C 0.4529(16) 0.782(3) -0.1165(19) 0.102(10) Uani 1 1 d . U . . .
H34A H 0.4858 0.8151 -0.1044 0.123 Uiso 1 1 calc R . . . .
H34B H 0.4296 0.8506 -0.1291 0.123 Uiso 1 1 calc R . . . .
C35 C 0.431(3) 0.704(4) -0.186(2) 0.17(2) Uani 1 1 d . U . . .
H35A H 0.4276 0.7513 -0.2263 0.258 Uiso 1 1 calc R . . . .
H35B H 0.4545 0.6370 -0.1751 0.258 Uiso 1 1 calc R . . . .
H35C H 0.3979 0.6726 -0.1999 0.258 Uiso 1 1 calc R . . . .
C36 C 0.4230(11) 0.700(3) 0.0690(17) 0.082(7) Uani 1 1 d . U . . .
H36A H 0.4029 0.7704 0.0652 0.098 Uiso 1 1 calc R . . . .
H36B H 0.4061 0.6636 0.0193 0.098 Uiso 1 1 calc R . . . .
C37 C 0.4212(17) 0.607(4) 0.122(2) 0.129(12) Uani 1 1 d . U . . .
H37A H 0.4437 0.5387 0.1305 0.155 Uiso 1 1 calc R . . . .
H37B H 0.3862 0.5767 0.0993 0.155 Uiso 1 1 calc R . . . .
C38 C 0.4398(16) 0.672(4) 0.1999(19) 0.128(14) Uani 1 1 d D U . . .
H38A H 0.4771 0.6817 0.2280 0.154 Uiso 1 1 calc R . . . .
H38B H 0.4244 0.7521 0.1896 0.154 Uiso 1 1 calc R . . . .
C39 C 0.426(3) 0.604(6) 0.248(3) 0.23(4) Uani 1 1 d D U . . .
H39A H 0.4385 0.6486 0.2936 0.348 Uiso 1 1 calc R . . . .
H39B H 0.3891 0.5956 0.2211 0.348 Uiso 1 1 calc R . . . .
H39C H 0.4420 0.5251 0.2595 0.348 Uiso 1 1 calc R . . . .
P1 P 0.7624(4) 0.7888(6) 0.7479(4) 0.069(2) Uani 1 1 d . U . . .
P2 P 0.6593(4) 0.2174(7) 0.4651(5) 0.089(3) Uani 1 1 d . U . . .
P3 P 0.4850(3) 0.7492(8) 0.0952(4) 0.073(2) Uani 1 1 d . U . . .
Sb1 Sb 0.64538(7) 0.85866(16) 0.17295(9) 0.0566(5) Uani 1 1 d . . . . .
Sb2 Sb 0.66648(7) 0.91828(14) 0.31080(9) 0.0548(5) Uani 1 1 d . . . . .
Sb3 Sb 0.63036(7) 0.71743(17) 0.34617(9) 0.0609(5) Uani 1 1 d . . . . .
Sb4 Sb 0.68956(8) 0.7394(2) 0.49735(10) 0.0836(7) Uani 1 1 d . . . . .
Sb5 Sb 0.78265(7) 0.73181(16) 0.51365(8) 0.0589(5) Uani 1 1 d . . . . .
Sb6 Sb 0.77327(8) 0.50998(15) 0.44642(10) 0.0650(5) Uani 1 1 d . . . . .
Sb7 Sb 0.84222(7) 0.54367(16) 0.40646(10) 0.0647(5) Uani 1 1 d . . . . .
Sb8 Sb 0.79669(7) 0.74405(17) 0.32053(9) 0.0580(5) Uani 1 1 d . . . . .
Sb9 Sb 0.70021(7) 0.64877(16) 0.21735(9) 0.0578(5) Uani 1 1 d . . . . .
Sb10 Sb 0.67701(7) 0.53483(15) 0.31225(10) 0.0623(5) Uani 1 1 d . . . . .
Sb11 Sb 0.77319(7) 0.88950(14) 0.40529(9) 0.0537(5) Uani 1 1 d . . . . .

loop_
_atom_site_aniso_label
_atom_site_aniso_U_11
_atom_site_aniso_U_22
_atom_site_aniso_U_33
_atom_site_aniso_U_23
_atom_site_aniso_U_13
_atom_site_aniso_U_12
C1 0.078(17) 0.065(10) 0.071(13) 0.017(10) 0.040(12) 0.010(11)
C2 0.116(9) 0.056(14) 0.120(15) -0.014(12) 0.088(9) 0.000(10)
C3 0.104(10) 0.073(18) 0.125(15) -0.019(14) 0.086(10) -0.016(12)
C4 0.102(11) 0.08(2) 0.18(2) -0.016(19) 0.102(13) -0.021(13)
C5 0.112(16) 0.17(6) 0.21(3) -0.06(3) 0.094(17) -0.03(2)
C5A 0.11(2) 0.08(6) 0.18(3) -0.02(3) 0.098(17) -0.01(3)
C6 0.126(12) 0.056(15) 0.070(9) -0.002(9) 0.051(8) 0.032(11)
C7 0.140(15) 0.13(3) 0.135(18) -0.053(19) 0.071(12) -0.018(17)
C8 0.160(18) 0.19(4) 0.134(18) -0.05(2) 0.067(14) -0.03(2)
C9 0.18(5) 0.16(4) 0.14(2) -0.06(3) 0.09(3) -0.02(4)
C9A 0.18(5) 0.15(6) 0.14(2) -0.04(3) 0.08(3) -0.01(4)
C10 0.093(14) 0.055(9) 0.060(13) 0.007(9) 0.048(11) 0.013(9)
C11 0.104(15) 0.056(12) 0.069(16) 0.006(11) 0.057(13) 0.014(11)
C12 0.109(17) 0.059(12) 0.064(15) 0.004(11) 0.053(14) 0.019(12)
C13 0.109(18) 0.077(18) 0.09(2) -0.007(17) 0.061(17) 0.016(14)
C14 0.17(2) 0.057(16) 0.119(10) -0.001(11) 0.099(11) -0.013(16)
C15 0.17(2) 0.094(12) 0.133(19) -0.008(13) 0.094(17) 0.021(12)
C16 0.18(2) 0.11(2) 0.15(2) 0.006(17) 0.11(2) 0.037(18)
C17 0.16(3) 0.079(19) 0.17(3) -0.007(17) 0.12(2) 0.005(17)
C18 0.17(3) 0.12(3) 0.20(3) 0.01(2) 0.12(3) 0.03(2)
C19 0.116(15) 0.096(12) 0.089(15) 0.019(12) 0.053(13) -0.003(12)
C20 0.092(15) 0.083(15) 0.104(17) 0.013(13) 0.055(13) 0.018(11)
C21 0.110(18) 0.069(15) 0.110(19) -0.003(13) 0.079(15) 0.016(12)
C22 0.16(3) 0.17(3) 0.13(2) -0.01(2) 0.08(2) -0.06(3)
C23 0.131(10) 0.10(2) 0.162(17) 0.034(16) 0.085(10) 0.008(10)
C24 0.138(14) 0.15(3) 0.168(19) 0.057(19) 0.072(12) -0.011(16)
C25 0.146(17) 0.13(3) 0.21(3) 0.08(3) 0.088(17) 0.00(2)
C26 0.18(3) 0.12(3) 0.26(5) 0.10(3) 0.14(3) 0.02(3)
C27 0.055(12) 0.094(12) 0.073(15) 0.004(10) 0.017(12) 0.001(10)
C28 0.050(13) 0.092(10) 0.082(11) 0.006(9) 0.038(11) -0.010(9)
C29 0.087(19) 0.095(11) 0.104(18) 0.015(10) 0.066(16) 0.005(11)
C30 0.12(3) 0.101(14) 0.13(2) -0.005(13) 0.085(19) -0.008(15)
C31 0.18(4) 0.111(17) 0.18(4) 0.004(19) 0.11(3) 0.02(2)
C32 0.050(15) 0.094(15) 0.076(8) 0.011(8) 0.034(10) -0.001(11)
C33 0.043(15) 0.099(17) 0.069(8) 0.014(9) 0.022(10) 0.019(13)
C34 0.12(3) 0.11(2) 0.083(10) 0.025(11) 0.057(15) 0.040(18)
C35 0.29(7) 0.11(3) 0.092(13) 0.016(16) 0.10(2) 0.01(3)
C36 0.048(9) 0.116(18) 0.072(12) 0.009(11) 0.026(9) -0.011(9)
C37 0.11(2) 0.17(2) 0.087(14) 0.015(15) 0.043(16) -0.053(19)
C38 0.11(3) 0.17(3) 0.087(14) 0.007(16) 0.045(16) -0.07(2)
C39 0.31(8) 0.28(6) 0.13(3) -0.04(3) 0.14(4) -0.19(6)
P1 0.106(6) 0.051(4) 0.067(4) 0.005(3) 0.058(4) 0.012(4)
P2 0.122(7) 0.063(5) 0.101(6) 0.009(4) 0.074(6) 0.014(5)
P3 0.050(4) 0.089(5) 0.069(4) 0.010(4) 0.026(4) -0.001(4)
Sb1 0.0561(11) 0.0631(11) 0.0466(9) 0.0080(9) 0.0255(9) 0.0029(9)
Sb2 0.0639(12) 0.0477(9) 0.0568(10) 0.0020(8) 0.0355(9) 0.0057(8)
Sb3 0.0574(12) 0.0730(12) 0.0610(11) 0.0104(10) 0.0380(9) 0.0010(10)
Sb4 0.0763(14) 0.1319(19) 0.0563(11) 0.0119(13) 0.0451(11) 0.0078(14)
Sb5 0.0627(12) 0.0688(11) 0.0427(9) 0.0032(9) 0.0274(8) 0.0022(10)
Sb6 0.0721(13) 0.0513(10) 0.0597(11) 0.0106(9) 0.0285(10) 0.0046(9)
Sb7 0.0560(12) 0.0647(11) 0.0595(11) -0.0080(9) 0.0226(9) 0.0094(9)
Sb8 0.0519(10) 0.0727(12) 0.0527(9) 0.0014(9) 0.0308(8) 0.0022(9)
Sb9 0.0581(12) 0.0654(11) 0.0448(9) -0.0042(9) 0.0249(9) 0.0089(9)
Sb10 0.0669(13) 0.0464(10) 0.0665(11) 0.0031(9) 0.0320(10) -0.0063(9)
Sb11 0.0582(11) 0.0486(9) 0.0532(10) -0.0010(8) 0.0300(9) -0.0038(8)

loop_
_atom_type_symbol
_atom_type_description
_atom_type_scat_dispersion_real
_atom_type_scat_dispersion_imag
_atom_type_scat_source
C C 0.0033 0.0016 'International Tables Vol C Tables 4.2.6.8 and 6.1.1.4'
H H 0.0000 0.0000 'International Tables Vol C Tables 4.2.6.8 and 6.1.1.4'
P P 0.1023 0.0942 'International Tables Vol C Tables 4.2.6.8 and 6.1.1.4'
Sb Sb -0.5866 1.5461 'International Tables Vol C Tables 4.2.6.8 and 6.1.1.4'

loop_
_geom_angle_atom_site_label_1
_geom_angle_atom_site_label_2
_geom_angle_atom_site_label_3
_geom_angle
H1A C1 H1B 109.5
H1A C1 H1C 109.5
H1B C1 H1C 109.5
P1 C1 H1A 109.5
P1 C1 H1B 109.5
P1 C1 H1C 109.5
H2A C2 H2B 107.8
C3 C2 H2A 109.0
C3 C2 H2B 109.0
C3 C2 P1 113(3)
P1 C2 H2A 109.0
P1 C2 H2B 109.0
C2 C3 H3A 110.0
C2 C3 H3B 110.0
C2 C3 C4 109(3)
H3A C3 H3B 108.3
C4 C3 H3A 110.0
C4 C3 H3B 110.0
C3 C4 H4AA 111.6
C3 C4 H4AB 111.6
C3 C4 H4BC 111.7
C3 C4 H4BD 111.7
H4AA C4 H4AB 109.4
H4BC C4 H4BD 109.5
C5 C4 C3 101(4)
C5 C4 H4AA 111.6
C5 C4 H4AB 111.6
C5A C4 C3 100(6)
C5A C4 H4BC 111.7
C5A C4 H4BD 111.7
C4 C5 H5A 109.5
C4 C5 H5B 109.5
C4 C5 H5C 109.5
H5A C5 H5B 109.5
H5A C5 H5C 109.5
H5B C5 H5C 109.5
C4 C5A H5AA 109.5
C4 C5A H5AB 109.5
C4 C5A H5AC 109.5
H5AA C5A H5AB 109.5
H5AA C5A H5AC 109.5
H5AB C5A H5AC 109.5
H6A C6 H6B 107.5
C7 C6 H6A 108.4
C7 C6 H6B 108.4
C7 C6 P1 115(2)
P1 C6 H6A 108.4
P1 C6 H6B 108.4
C6 C7 H7A 109.4
C6 C7 H7B 109.4
C6 C7 C8 111(3)
H7A C7 H7B 108.0
C8 C7 H7A 109.4
C8 C7 H7B 109.4
C7 C8 H8AA 110.9
C7 C8 H8AB 110.9
C7 C8 H8BC 107.7
C7 C8 H8BD 107.7
C7 C8 C9A 118(4)
H8AA C8 H8AB 109.0
H8BC C8 H8BD 107.1
C9 C8 C7 104(3)
C9 C8 H8AA 110.9
C9 C8 H8AB 110.9
C9A C8 H8BC 107.7
C9A C8 H8BD 107.7
C8 C9 H9A 109.5
C8 C9 H9B 109.5
C8 C9 H9C 109.5
H9A C9 H9B 109.5
H9A C9 H9C 109.5
H9B C9 H9C 109.5
C8 C9A H9AA 109.5
C8 C9A H9AB 109.5
C8 C9A H9AC 109.5
H9AA C9A H9AB 109.5
H9AA C9A H9AC 109.5
H9AB C9A H9AC 109.5
H10A C10 H10B 107.2
C11 C10 H10A 107.9
C11 C10 H10B 107.9
C11 C10 P1 118(2)
P1 C10 H10A 107.9
P1 C10 H10B 107.9
C10 C11 H11A 109.8
C10 C11 H11B 109.8
C10 C11 C12 109(2)
H11A C11 H11B 108.2
C12 C11 H11A 109.8
C12 C11 H11B 109.8
C11 C12 H12A 109.4
C11 C12 H12B 109.4
H12A C12 H12B 108.0
C13 C12 C11 111(2)
C13 C12 H12A 109.4
C13 C12 H12B 109.4
C12 C13 H13A 109.5
C12 C13 H13B 109.5
C12 C13 H13C 109.5
H13A C13 H13B 109.5
H13A C13 H13C 109.5
H13B C13 H13C 109.5
H14A C14 H14B 109.5
H14A C14 H14C 109.5
H14B C14 H14C 109.5
P2 C14 H14A 109.5
P2 C14 H14B 109.5
P2 C14 H14C 109.5
H15A C15 H15B 107.1
C16 C15 H15A 107.7
C16 C15 H15B 107.7
C16 C15 P2 118(3)
P2 C15 H15A 107.7
P2 C15 H15B 107.7
C15 C16 H16A 108.5
C15 C16 H16B 108.5
C15 C16 C17 115(3)
H16A C16 H16B 107.5
C17 C16 H16A 108.5
C17 C16 H16B 108.5
C16 C17 H17A 110.2
C16 C17 H17B 110.2
H17A C17 H17B 108.5
C18 C17 C16 107(3)
C18 C17 H17A 110.2
C18 C17 H17B 110.2
C17 C18 H18A 109.5
C17 C18 H18B 109.5
C17 C18 H18C 109.5
H18A C18 H18B 109.5
H18A C18 H18C 109.5
H18B C18 H18C 109.5
H19A C19 H19B 107.1
C20 C19 H19A 107.7
C20 C19 H19B 107.7
C20 C19 P2 119(2)
P2 C19 H19A 107.7
P2 C19 H19B 107.7
C19 C20 H20A 108.7
C19 C20 H20B 108.7
C19 C20 C21 114(2)
H20A C20 H20B 107.6
C21 C20 H20A 108.7
C21 C20 H20B 108.7
C20 C21 H21A 109.1
C20 C21 H21B 109.1
H21A C21 H21B 107.9
C22 C21 C20 112(3)
C22 C21 H21A 109.1
C22 C21 H21B 109.1
C21 C22 H22A 109.5
C21 C22 H22B 109.5
C21 C22 H22C 109.5
H22A C22 H22B 109.5
H22A C22 H22C 109.5
H22B C22 H22C 109.5
H23A C23 H23B 105.6
C24 C23 H23A 104.4
C24 C23 H23B 104.4
C24 C23 P2 131(5)
P2 C23 H23A 104.4
P2 C23 H23B 104.4
C23 C24 H24A 105.4
C23 C24 H24B 105.4
C23 C24 C25 128(6)
H24A C24 H24B 106.0
C25 C24 H24A 105.4
C25 C24 H24B 105.4
C24 C25 H25A 110.6
C24 C25 H25B 110.6
H25A C25 H25B 108.8
C26 C25 C24 106(4)
C26 C25 H25A 110.6
C26 C25 H25B 110.6
C25 C26 H26A 109.5
C25 C26 H26B 109.5
C25 C26 H26C 109.5
H26A C26 H26B 109.5
H26A C26 H26C 109.5
H26B C26 H26C 109.5
H27A C27 H27B 109.5
H27A C27 H27C 109.5
H27B C27 H27C 109.5
P3 C27 H27A 109.5
P3 C27 H27B 109.5
P3 C27 H27C 109.5
H28A C28 H28B 107.0
C29 C28 H28A 107.6
C29 C28 H28B 107.6
C29 C28 P3 119(2)
P3 C28 H28A 107.6
P3 C28 H28B 107.6
C28 C29 H29A 108.7
C28 C29 H29B 108.7
C28 C29 C30 114(3)
H29A C29 H29B 107.6
C30 C29 H29A 108.7
C30 C29 H29B 108.7
C29 C30 H30A 109.5
C29 C30 H30B 109.5
C29 C30 C31 111(3)
H30A C30 H30B 108.1
C31 C30 H30A 109.5
C31 C30 H30B 109.5
C30 C31 H31A 109.5
C30 C31 H31B 109.5
C30 C31 H31C 109.5
H31A C31 H31B 109.5
H31A C31 H31C 109.5
H31B C31 H31C 109.5
H32A C32 H32B 107.0
C33 C32 H32A 107.6
C33 C32 H32B 107.6
C33 C32 P3 119(2)
P3 C32 H32A 107.6
P3 C32 H32B 107.6
C32 C33 H33A 108.4
C32 C33 H33B 108.4
H33A C33 H33B 107.4
C34 C33 C32 116(3)
C34 C33 H33A 108.4
C34 C33 H33B 108.4
C33 C34 H34A 108.0
C33 C34 H34B 108.0
C33 C34 C35 117(3)
H34A C34 H34B 107.3
C35 C34 H34A 108.0
C35 C34 H34B 108.0
C34 C35 H35A 109.5
C34 C35 H35B 109.5
C34 C35 H35C 109.5
H35A C35 H35B 109.5
H35A C35 H35C 109.5
H35B C35 H35C 109.5
H36A C36 H36B 107.4
C37 C36 H36A 108.3
C37 C36 H36B 108.3
C37 C36 P3 116(2)
P3 C36 H36A 108.3
P3 C36 H36B 108.3
C36 C37 H37A 109.8
C36 C37 H37B 109.8
C36 C37 C38 109(3)
H37A C37 H37B 108.3
C38 C37 H37A 109.8
C38 C37 H37B 109.8
C37 C38 H38A 108.7
C37 C38 H38B 108.7
H38A C38 H38B 107.6
C39 C38 C37 114(3)
C39 C38 H38A 108.7
C39 C38 H38B 108.7
C38 C39 H39A 109.5
C38 C39 H39B 109.5
C38 C39 H39C 109.5
H39A C39 H39B 109.5
H39A C39 H39C 109.5
H39B C39 H39C 109.5
C1 P1 C2 110.8(15)
C1 P1 C6 105.8(15)
C1 P1 C10 111.0(14)
C2 P1 C6 111.4(16)
C2 P1 C10 109.2(14)
C10 P1 C6 108.6(13)
C14 P2 C15 112.8(19)
C14 P2 C19 114.9(17)
C14 P2 C23 99(2)
C15 P2 C19 111(2)
C23 P2 C15 109(2)
C23 P2 C19 109.4(18)
C28 P3 C27 107.9(14)
C28 P3 C36 113.4(16)
C32 P3 C27 110.0(16)
C32 P3 C28 107.7(15)
C32 P3 C36 107.6(14)
C36 P3 C27 110.2(16)
Sb9 Sb1 Sb2 95.47(7)
Sb1 Sb2 Sb3 101.94(8)
Sb1 Sb2 Sb11 103.98(8)
Sb3 Sb2 Sb11 101.96(7)
Sb2 Sb3 Sb10 99.45(8)
Sb4 Sb3 Sb2 98.14(9)
Sb4 Sb3 Sb10 105.31(9)
Sb5 Sb4 Sb3 97.39(8)
Sb4 Sb5 Sb6 99.12(9)
Sb4 Sb5 Sb11 104.70(8)
Sb6 Sb5 Sb11 100.94(7)
Sb5 Sb6 Sb10 101.18(8)
Sb7 Sb6 Sb5 99.40(8)
Sb7 Sb6 Sb10 104.21(8)
Sb8 Sb7 Sb6 96.67(8)
Sb7 Sb8 Sb9 99.30(8)
Sb7 Sb8 Sb11 104.69(8)
Sb9 Sb8 Sb11 100.52(8)
Sb1 Sb9 Sb8 98.57(8)
Sb1 Sb9 Sb10 106.10(8)
Sb8 Sb9 Sb10 100.89(7)
Sb6 Sb10 Sb3 102.60(8)
Sb9 Sb10 Sb3 103.72(7)
Sb9 Sb10 Sb6 103.49(8)
Sb2 Sb11 Sb8 102.88(7)
Sb5 Sb11 Sb2 102.47(8)
Sb5 Sb11 Sb8 103.40(7)

loop_
_geom_bond_atom_site_label_1
_geom_bond_atom_site_label_2
_geom_bond_distance
C1 H1A 0.9800
C1 H1B 0.9800
C1 H1C 0.9800
C1 P1 1.79(3)
C2 H2A 0.9900
C2 H2B 0.9900
C2 C3 1.40(5)
C2 P1 1.82(4)
C3 H3A 0.9900
C3 H3B 0.9900
C3 C4 1.64(5)
C4 H4AA 0.9900
C4 H4AB 0.9900
C4 H4BC 0.9900
C4 H4BD 0.9900
C4 C5 1.53(3)
C4 C5A 1.54(3)
C5 H5A 0.9800
C5 H5B 0.9800
C5 H5C 0.9800
C5A H5AA 0.9800
C5A H5AB 0.9800
C5A H5AC 0.9800
C6 H6A 0.9900
C6 H6B 0.9900
C6 C7 1.51(4)
C6 P1 1.97(3)
C7 H7A 0.9900
C7 H7B 0.9900
C7 C8 1.53(4)
C8 H8AA 0.9900
C8 H8AB 0.9900
C8 H8BC 0.9900
C8 H8BD 0.9900
C8 C9 1.53(2)
C8 C9A 1.53(3)
C9 H9A 0.9800
C9 H9B 0.9800
C9 H9C 0.9800
C9A H9AA 0.9800
C9A H9AB 0.9800
C9A H9AC 0.9800
C10 H10A 0.9900
C10 H10B 0.9900
C10 C11 1.51(3)
C10 P1 1.83(3)
C11 H11A 0.9900
C11 H11B 0.9900
C11 C12 1.52(3)
C12 H12A 0.9900
C12 H12B 0.9900
C12 C13 1.52(2)
C13 H13A 0.9800
C13 H13B 0.9800
C13 H13C 0.9800
C14 H14A 0.9800
C14 H14B 0.9800
C14 H14C 0.9800
C14 P2 1.67(4)
C15 H15A 0.9900
C15 H15B 0.9900
C15 C16 1.51(3)
C15 P2 1.73(4)
C16 H16A 0.9900
C16 H16B 0.9900
C16 C17 1.56(3)
C17 H17A 0.9900
C17 H17B 0.9900
C17 C18 1.48(3)
C18 H18A 0.9800
C18 H18B 0.9800
C18 H18C 0.9800
C19 H19A 0.9900
C19 H19B 0.9900
C19 C20 1.52(2)
C19 P2 1.78(3)
C20 H20A 0.9900
C20 H20B 0.9900
C20 C21 1.53(2)
C21 H21A 0.9900
C21 H21B 0.9900
C21 C22 1.50(2)
C22 H22A 0.9800
C22 H22B 0.9800
C22 H22C 0.9800
C23 H23A 0.9900
C23 H23B 0.9900
C23 C24 1.27(6)
C23 P2 1.68(4)
C24 H24A 0.9900
C24 H24B 0.9900
C24 C25 1.70(7)
C25 H25A 0.9900
C25 H25B 0.9900
C25 C26 1.23(7)
C26 H26A 0.9800
C26 H26B 0.9800
C26 H26C 0.9800
C27 H27A 0.9800
C27 H27B 0.9800
C27 H27C 0.9800
C27 P3 1.81(3)
C28 H28A 0.9900
C28 H28B 0.9900
C28 C29 1.53(4)
C28 P3 1.78(3)
C29 H29A 0.9900
C29 H29B 0.9900
C29 C30 1.53(5)
C30 H30A 0.9900
C30 H30B 0.9900
C30 C31 1.59(5)
C31 H31A 0.9800
C31 H31B 0.9800
C31 H31C 0.9800
C32 H32A 0.9900
C32 H32B 0.9900
C32 C33 1.50(4)
C32 P3 1.77(3)
C33 H33A 0.9900
C33 H33B 0.9900
C33 C34 1.47(5)
C34 H34A 0.9900
C34 H34B 0.9900
C34 C35 1.54(5)
C35 H35A 0.9800
C35 H35B 0.9800
C35 H35C 0.9800
C36 H36A 0.9900
C36 H36B 0.9900
C36 C37 1.57(5)
C36 P3 1.79(3)
C37 H37A 0.9900
C37 H37B 0.9900
C37 C38 1.62(6)
C38 H38A 0.9900
C38 H38B 0.9900
C38 C39 1.52(2)
C39 H39A 0.9800
C39 H39B 0.9800
C39 H39C 0.9800
Sb1 Sb2 2.763(3)
Sb1 Sb9 2.760(2)
Sb2 Sb3 2.811(3)
Sb2 Sb11 2.833(3)
Sb3 Sb4 2.752(3)
Sb3 Sb10 2.840(3)
Sb4 Sb5 2.751(3)
Sb5 Sb6 2.815(3)
Sb5 Sb11 2.821(2)
Sb6 Sb7 2.765(3)
Sb6 Sb10 2.837(3)
Sb7 Sb8 2.765(3)
Sb8 Sb9 2.813(3)
Sb8 Sb11 2.839(3)
Sb9 Sb10 2.834(3)

loop_
_geom_torsion_atom_site_label_1
_geom_torsion_atom_site_label_2
_geom_torsion_atom_site_label_3
_geom_torsion_atom_site_label_4
_geom_torsion
C2 C3 C4 C5 -166(4)
C2 C3 C4 C5A 153(6)
C3 C2 P1 C1 62(3)
C3 C2 P1 C6 180(2)
C3 C2 P1 C10 -61(3)
C6 C7 C8 C9 15(6)
C6 C7 C8 C9A -26(10)
C10 C11 C12 C13 -179(2)
C11 C10 P1 C1 61(2)
C11 C10 P1 C2 -176(2)
C11 C10 P1 C6 -55(3)
C15 C16 C17 C18 166(4)
C16 C15 P2 C14 49(5)
C16 C15 P2 C19 -81(4)
C16 C15 P2 C23 158(4)
C19 C20 C21 C22 -170(4)
C20 C19 P2 C14 -32(4)
C20 C19 P2 C15 97(3)
C20 C19 P2 C23 -143(3)
C23 C24 C25 C26 44(8)
C24 C23 P2 C14 -178(5)
C24 C23 P2 C15 64(6)
C24 C23 P2 C19 -57(6)
C28 C29 C30 C31 -178(3)
C29 C28 P3 C27 176(2)
C29 C28 P3 C32 57(3)
C29 C28 P3 C36 -62(3)
C32 C33 C34 C35 -178(4)
C33 C32 P3 C27 61(3)
C33 C32 P3 C28 179(2)
C33 C32 P3 C36 -59(3)
C36 C37 C38 C39 164(5)
C37 C36 P3 C27 39(3)
C37 C36 P3 C28 -82(3)
C37 C36 P3 C32 159(3)
P1 C2 C3 C4 -172(2)
P1 C6 C7 C8 -178(3)
P1 C10 C11 C12 -177.4(19)
P2 C15 C16 C17 167(3)
P2 C19 C20 C21 -174(3)
P2 C23 C24 C25 158(4)
P3 C28 C29 C30 179(3)
P3 C32 C33 C34 174(2)
P3 C36 C37 C38 68(4)
